data_7154146
loop_
_publ_author_name
'Zhu, Yu'
'Shen, Xin-Rui'
'Tang, Hai-Tao'
'Lin, Min'
'Zhan, Zhuang-Ping'

_publ_section_title
;
 Silver(i)-catalyzed annulation for the regioselective synthesis of
 N-imino-\g-carbolinium ylides from hydrazones of indole-3-carbonyl
 derivatives and propargylic alcohols.
;
_journal_issue 47
_journal_name_full 'Organic &amp; biomolecular chemistry'
_journal_page_first 9514
_journal_page_last 9518
_journal_paper_doi 10.1039/c4ob02020k
_journal_volume 12
_journal_year 2014
_chemical_formula_sum 'C35 H27 N3 O2 S'
_chemical_formula_weight 553.66
_chemical_name_systematic
; 
 ? 
;
_space_group_IT_number 14
_symmetry_cell_setting monoclinic
_symmetry_space_group_name_Hall '-P 2ybc'
_symmetry_space_group_name_H-M 'P 1 21/c 1'
_atom_sites_solution_hydrogens geom
_atom_sites_solution_primary direct
_atom_sites_solution_secondary difmap
_audit_creation_method SHELXL-97
_cell_angle_alpha 90.00
_cell_angle_beta 105.211(5)
_cell_angle_gamma 90.00
_cell_formula_units_Z 4
_cell_length_a 10.2471(5)
_cell_length_b 15.4948(8)
_cell_length_c 17.7996(9)
_cell_measurement_reflns_used 5973
_cell_measurement_temperature 100(2)
_cell_measurement_theta_max 28.3240
_cell_measurement_theta_min 3.7350
_cell_volume 2727.2(2)
_computing_structure_refinement 'SHELXL-97 (Sheldrick, 1997)'
_computing_structure_solution 'SHELXS-97 (Sheldrick, 1990)'
_diffrn_ambient_temperature 100(2)
_diffrn_measured_fraction_theta_full 0.984
_diffrn_measured_fraction_theta_max 0.984
_diffrn_radiation_monochromator graphite
_diffrn_radiation_source 'fine-focus sealed tube'
_diffrn_radiation_type MoK\a
_diffrn_radiation_wavelength 0.71073
_diffrn_reflns_av_R_equivalents 0.0406
_diffrn_reflns_av_sigmaI/netI 0.0486
_diffrn_reflns_limit_h_max 12
_diffrn_reflns_limit_h_min -11
_diffrn_reflns_limit_k_max 15
_diffrn_reflns_limit_k_min -19
_diffrn_reflns_limit_l_max 21
_diffrn_reflns_limit_l_min -18
_diffrn_reflns_number 14289
_diffrn_reflns_theta_full 25.99
_diffrn_reflns_theta_max 25.99
_diffrn_reflns_theta_min 3.34
_exptl_absorpt_coefficient_mu 0.158
_exptl_absorpt_correction_T_max 1.00000
_exptl_absorpt_correction_T_min 0.77392
_exptl_absorpt_correction_type multi-scan
_exptl_crystal_density_diffrn 1.348
_exptl_crystal_density_method 'not measured'
_exptl_crystal_F_000 1160
_refine_diff_density_max 0.319
_refine_diff_density_min -0.516
_refine_diff_density_rms 0.056
_refine_ls_extinction_method none
_refine_ls_goodness_of_fit_ref 1.029
_refine_ls_hydrogen_treatment constr
_refine_ls_matrix_type full
_refine_ls_number_parameters 370
_refine_ls_number_reflns 5273
_refine_ls_number_restraints 0
_refine_ls_restrained_S_all 1.029
_refine_ls_R_factor_all 0.0616
_refine_ls_R_factor_gt 0.0450
_refine_ls_shift/su_max 0.000
_refine_ls_shift/su_mean 0.000
_refine_ls_structure_factor_coef Fsqd
_refine_ls_weighting_details 'calc w=1/[\s^2^(Fo^2^)+(0.0494P)^2^+1.6302P] where P=(Fo^2^+2Fc^2^)/3'
_refine_ls_weighting_scheme calc
_refine_ls_wR_factor_gt 0.1074
_refine_ls_wR_factor_ref 0.1175
_reflns_number_gt 4207
_reflns_number_total 5273
_reflns_threshold_expression >2sigma(I)
_cod_data_source_file c4ob02020k2.cif
_cod_data_source_block z0509
_cod_depositor_comments
;
The following automatic conversions were performed:

'_refine_ls_hydrogen_treatment' value 'CONSTR' changed to 'constr'
according to
/usr/data/users/saulius/crontab/automatic-downloads/rss-feeds/RSC/lib/dictionaries/cif_core.dic
dictionary named 'cif_core.dic' version 2.4.2 from 2011-04-26.

Automatic conversion script
Id: cif_fix_values 2827 2014-09-09 07:05:25Z andrius 

 Adding full bibliography for 7154145--7154146.cif.
;
_cod_original_cell_volume 2727.1(2)
_cod_original_sg_symbol_H-M P21/c
_cod_database_code 7154146

loop_
_symmetry_equiv_pos_as_xyz
'x, y, z'
'-x, y+1/2, -z+1/2'
'-x, -y, -z'
'x, -y-1/2, z-1/2'

loop_
_atom_site_label
_atom_site_type_symbol
_atom_site_fract_x
_atom_site_fract_y
_atom_site_fract_z
_atom_site_U_iso_or_equiv
_atom_site_adp_type
_atom_site_occupancy
_atom_site_symmetry_multiplicity
_atom_site_calc_flag
_atom_site_refinement_flags
S1 S 0.41091(4) 0.12958(3) 0.21750(3) 0.01712(14) Uani 1 1 d .
O1 O 0.53003(12) 0.16690(9) 0.20121(8) 0.0220(3) Uani 1 1 d .
N1 N -0.22344(15) 0.10019(11) 0.18067(9) 0.0190(4) Uani 1 1 d .
H1A H -0.2840 0.1223 0.2022 0.023 Uiso 1 1 calc R
N2 N 0.16476(14) 0.16618(11) 0.18883(9) 0.0156(3) Uani 1 1 d .
O2 O 0.38283(13) 0.03989(9) 0.19637(8) 0.0229(3) Uani 1 1 d .
N3 N 0.29183(14) 0.19465(11) 0.17867(9) 0.0170(4) Uani 1 1 d .
C3 C -0.35872(19) -0.08091(14) 0.04735(12) 0.0223(4) Uani 1 1 d .
H3B H -0.4381 -0.1137 0.0257 0.027 Uiso 1 1 calc R
C10 C -0.02921(18) 0.19951(13) 0.23501(11) 0.0168(4) Uani 1 1 d .
C20 C -0.28246(19) 0.36019(13) 0.27521(12) 0.0219(4) Uani 1 1 d .
H20A H -0.3515 0.3967 0.2456 0.026 Uiso 1 1 calc R
C19 C -0.25391(19) 0.35993(13) 0.35432(12) 0.0232(5) Uani 1 1 d .
H19A H -0.3016 0.3977 0.3797 0.028 Uiso 1 1 calc R
C7 C -0.02681(17) 0.07614(13) 0.14895(10) 0.0152(4) Uani 1 1 d .
C8 C 0.10301(17) 0.09741(13) 0.14782(10) 0.0158(4) Uani 1 1 d .
H8A H 0.1492 0.0638 0.1183 0.019 Uiso 1 1 calc R
C22 C 0.17914(18) 0.29567(13) 0.27216(11) 0.0190(4) Uani 1 1 d .
H22A H 0.2737 0.2783 0.2967 0.023 Uiso 1 1 calc R
H22B H 0.1387 0.3148 0.3141 0.023 Uiso 1 1 calc R
C29 C 0.43301(18) 0.13395(13) 0.31974(11) 0.0186(4) Uani 1 1 d .
C4 C -0.24018(19) -0.09990(14) 0.02497(11) 0.0208(4) Uani 1 1 d .
H4A H -0.2406 -0.1451 -0.0112 0.025 Uiso 1 1 calc R
C23 C 0.18018(19) 0.37140(13) 0.21812(12) 0.0203(4) Uani 1 1 d .
C5 C -0.12265(18) -0.05330(13) 0.05518(10) 0.0180(4) Uani 1 1 d .
H5B H -0.0424 -0.0661 0.0402 0.022 Uiso 1 1 calc R
C18 C -0.15362(18) 0.30385(13) 0.39952(11) 0.0199(4) Uani 1 1 d .
C13 C -0.07632(18) 0.25201(13) 0.36123(11) 0.0178(4) Uani 1 1 d .
C21 C -0.20901(18) 0.30581(13) 0.23714(11) 0.0196(4) Uani 1 1 d .
H21A H -0.2320 0.3047 0.1819 0.023 Uiso 1 1 calc R
C11 C -0.09402(17) 0.12861(13) 0.19223(11) 0.0158(4) Uani 1 1 d .
C30 C 0.35404(19) 0.08404(14) 0.35559(12) 0.0232(5) Uani 1 1 d .
H30A H 0.2917 0.0434 0.3262 0.028 Uiso 1 1 calc R
C34 C 0.52544(19) 0.19239(15) 0.36285(12) 0.0261(5) Uani 1 1 d .
H34A H 0.5799 0.2262 0.3384 0.031 Uiso 1 1 calc R
C27 C 0.0612(2) 0.48209(16) 0.13061(15) 0.0367(6) Uani 1 1 d .
H27A H -0.0217 0.5077 0.1031 0.044 Uiso 1 1 calc R
C6 C -0.12447(17) 0.01283(13) 0.10806(10) 0.0160(4) Uani 1 1 d .
C9 C 0.10243(18) 0.21815(13) 0.23261(10) 0.0170(4) Uani 1 1 d .
C17 C -0.1291(2) 0.29815(14) 0.48143(12) 0.0247(5) Uani 1 1 d .
H17A H -0.1806 0.3324 0.5074 0.030 Uiso 1 1 calc R
C12 C -0.10549(17) 0.25480(13) 0.27815(11) 0.0175(4) Uani 1 1 d .
C1 C -0.24498(18) 0.03070(13) 0.12954(11) 0.0168(4) Uani 1 1 d .
C2 C -0.36330(19) -0.01608(13) 0.09980(11) 0.0209(4) Uani 1 1 d .
H2B H -0.4437 -0.0039 0.1149 0.025 Uiso 1 1 calc R
C15 C 0.0486(2) 0.19492(14) 0.48668(12) 0.0243(5) Uani 1 1 d .
H15A H 0.1178 0.1590 0.5169 0.029 Uiso 1 1 calc R
C14 C 0.02796(19) 0.19865(14) 0.40769(11) 0.0217(4) Uani 1 1 d .
H14A H 0.0834 0.1655 0.3834 0.026 Uiso 1 1 calc R
C32 C 0.4581(2) 0.15299(16) 0.47929(12) 0.0304(5) Uani 1 1 d .
C28 C 0.0604(2) 0.41188(15) 0.17853(14) 0.0305(5) Uani 1 1 d .
H28A H -0.0233 0.3909 0.1846 0.037 Uiso 1 1 calc R
C33 C 0.5376(2) 0.20102(16) 0.44209(13) 0.0305(5) Uani 1 1 d .
H33A H 0.6017 0.2406 0.4716 0.037 Uiso 1 1 calc R
C26 C 0.1822(2) 0.51510(16) 0.12263(15) 0.0359(6) Uani 1 1 d .
H26A H 0.1833 0.5639 0.0905 0.043 Uiso 1 1 calc R
C16 C -0.0326(2) 0.24415(15) 0.52330(12) 0.0268(5) Uani 1 1 d .
H16A H -0.0197 0.2396 0.5780 0.032 Uiso 1 1 calc R
C24 C 0.3005(2) 0.40451(15) 0.20892(14) 0.0288(5) Uani 1 1 d .
H24A H 0.3836 0.3780 0.2350 0.035 Uiso 1 1 calc R
C35 C 0.4718(3) 0.1652(2) 0.56482(14) 0.0462(7) Uani 1 1 d .
H35A H 0.5406 0.2092 0.5854 0.069 Uiso 1 1 calc R
H35B H 0.4988 0.1106 0.5922 0.069 Uiso 1 1 calc R
H35C H 0.3849 0.1839 0.5726 0.069 Uiso 1 1 calc R
C31 C 0.3672(2) 0.09415(15) 0.43489(13) 0.0292(5) Uani 1 1 d .
H31A H 0.3130 0.0601 0.4593 0.035 Uiso 1 1 calc R
C25 C 0.3011(2) 0.47589(16) 0.16209(15) 0.0368(6) Uani 1 1 d .
H25A H 0.3848 0.4981 0.1571 0.044 Uiso 1 1 calc R

loop_
_atom_site_aniso_label
_atom_site_aniso_U_11
_atom_site_aniso_U_22
_atom_site_aniso_U_33
_atom_site_aniso_U_23
_atom_site_aniso_U_13
_atom_site_aniso_U_12
S1 0.0132(2) 0.0171(3) 0.0226(3) -0.0020(2) 0.00746(18) -0.00069(18)
O1 0.0158(7) 0.0228(8) 0.0305(8) -0.0018(6) 0.0114(5) -0.0014(6)
N1 0.0149(8) 0.0196(9) 0.0256(9) -0.0047(7) 0.0111(6) -0.0002(7)
N2 0.0124(7) 0.0176(9) 0.0178(8) -0.0015(7) 0.0059(6) -0.0016(6)
O2 0.0204(7) 0.0175(8) 0.0315(8) -0.0045(6) 0.0080(6) 0.0001(6)
N3 0.0127(7) 0.0191(9) 0.0213(8) -0.0009(7) 0.0084(6) -0.0028(6)
C3 0.0181(10) 0.0211(12) 0.0256(11) 0.0010(9) 0.0024(8) -0.0030(8)
C10 0.0175(9) 0.0179(11) 0.0164(9) -0.0006(8) 0.0067(7) 0.0011(8)
C20 0.0168(9) 0.0174(11) 0.0313(11) -0.0008(9) 0.0061(8) 0.0007(8)
C19 0.0212(10) 0.0182(11) 0.0331(12) -0.0052(9) 0.0123(8) -0.0020(8)
C7 0.0153(9) 0.0154(10) 0.0152(9) 0.0012(8) 0.0043(7) 0.0017(7)
C8 0.0163(9) 0.0165(10) 0.0152(9) 0.0003(8) 0.0054(7) 0.0035(8)
C22 0.0167(9) 0.0204(11) 0.0211(10) -0.0064(8) 0.0069(7) -0.0016(8)
C29 0.0149(9) 0.0187(11) 0.0221(10) 0.0009(8) 0.0044(7) 0.0025(7)
C4 0.0248(10) 0.0188(11) 0.0183(10) -0.0014(8) 0.0048(8) -0.0001(8)
C23 0.0206(10) 0.0164(11) 0.0254(10) -0.0091(9) 0.0086(8) -0.0045(8)
C5 0.0188(9) 0.0195(11) 0.0165(9) 0.0019(8) 0.0061(7) 0.0034(8)
C18 0.0182(9) 0.0175(11) 0.0257(10) -0.0072(9) 0.0091(8) -0.0077(8)
C13 0.0170(9) 0.0165(11) 0.0209(10) -0.0028(8) 0.0069(7) -0.0053(8)
C21 0.0171(9) 0.0198(11) 0.0225(10) -0.0024(8) 0.0064(7) -0.0033(8)
C11 0.0151(9) 0.0160(10) 0.0172(9) 0.0005(8) 0.0061(7) 0.0011(7)
C30 0.0196(10) 0.0229(12) 0.0276(11) 0.0006(9) 0.0070(8) -0.0016(8)
C34 0.0206(10) 0.0290(13) 0.0285(11) -0.0003(9) 0.0060(8) -0.0037(9)
C27 0.0326(12) 0.0240(13) 0.0505(15) 0.0055(11) 0.0053(10) 0.0026(10)
C6 0.0148(9) 0.0167(10) 0.0167(9) 0.0030(8) 0.0044(7) 0.0017(7)
C9 0.0179(9) 0.0168(10) 0.0169(9) -0.0004(8) 0.0057(7) 0.0010(8)
C17 0.0268(11) 0.0247(12) 0.0256(11) -0.0076(9) 0.0121(8) -0.0054(9)
C12 0.0143(9) 0.0168(11) 0.0223(10) -0.0041(8) 0.0064(7) -0.0038(7)
C1 0.0178(9) 0.0149(10) 0.0190(9) 0.0010(8) 0.0070(7) 0.0023(7)
C2 0.0162(9) 0.0211(11) 0.0265(11) 0.0013(9) 0.0073(8) 0.0001(8)
C15 0.0244(10) 0.0245(12) 0.0222(10) 0.0021(9) 0.0027(8) -0.0005(9)
C14 0.0210(10) 0.0206(11) 0.0242(10) -0.0017(9) 0.0073(8) -0.0026(8)
C32 0.0250(11) 0.0411(15) 0.0238(11) 0.0011(10) 0.0042(8) 0.0045(10)
C28 0.0219(11) 0.0264(13) 0.0432(13) 0.0022(10) 0.0085(9) -0.0039(9)
C33 0.0253(11) 0.0342(14) 0.0299(12) -0.0063(10) 0.0034(9) -0.0047(9)
C26 0.0452(14) 0.0204(13) 0.0463(14) 0.0006(11) 0.0195(11) -0.0031(10)
C16 0.0300(11) 0.0289(13) 0.0219(11) -0.0034(9) 0.0073(8) -0.0078(9)
C24 0.0210(11) 0.0237(13) 0.0440(13) -0.0046(10) 0.0128(9) -0.0036(9)
C35 0.0410(14) 0.071(2) 0.0269(12) -0.0028(13) 0.0084(10) -0.0014(13)
C31 0.0259(11) 0.0337(14) 0.0297(12) 0.0069(10) 0.0103(9) 0.0009(9)
C25 0.0329(12) 0.0251(13) 0.0591(16) -0.0024(12) 0.0237(11) -0.0087(10)

loop_
_atom_type_symbol
_atom_type_description
_atom_type_scat_dispersion_real
_atom_type_scat_dispersion_imag
_atom_type_scat_source
C C 0.0033 0.0016 'International Tables Vol C Tables 4.2.6.8 and 6.1.1.4'
H H 0.0000 0.0000 'International Tables Vol C Tables 4.2.6.8 and 6.1.1.4'
N N 0.0061 0.0033 'International Tables Vol C Tables 4.2.6.8 and 6.1.1.4'
O O 0.0106 0.0060 'International Tables Vol C Tables 4.2.6.8 and 6.1.1.4'
S S 0.1246 0.1234 'International Tables Vol C Tables 4.2.6.8 and 6.1.1.4'

loop_
_geom_angle_atom_site_label_1
_geom_angle_atom_site_label_2
_geom_angle_atom_site_label_3
_geom_angle
O1 S1 O2 116.86(8)
O1 S1 N3 104.51(8)
O2 S1 N3 114.64(8)
O1 S1 C29 107.62(8)
O2 S1 C29 105.42(9)
N3 S1 C29 107.31(9)
C11 N1 C1 109.33(15)
C8 N2 C9 122.80(15)
C8 N2 N3 119.19(15)
C9 N2 N3 117.42(15)
N2 N3 S1 111.64(12)
C2 C3 C4 121.96(18)
C9 C10 C11 118.12(17)
C9 C10 C12 122.48(17)
C11 C10 C12 119.33(16)
C19 C20 C21 119.78(18)
C20 C19 C18 120.94(18)
C8 C7 C11 118.70(17)
C8 C7 C6 134.11(17)
C11 C7 C6 106.89(15)
N2 C8 C7 119.91(17)
C9 C22 C23 114.20(15)
C34 C29 C30 120.31(19)
C34 C29 S1 118.48(15)
C30 C29 S1 121.10(15)
C5 C4 C3 120.58(19)
C24 C23 C28 117.8(2)
C24 C23 C22 121.04(18)
C28 C23 C22 121.09(17)
C4 C5 C6 118.70(17)
C17 C18 C13 119.20(18)
C17 C18 C19 121.81(18)
C13 C18 C19 118.99(18)
C18 C13 C14 118.37(17)
C18 C13 C12 119.15(17)
C14 C13 C12 122.48(17)
C12 C21 C20 121.54(18)
N1 C11 C10 129.81(17)
N1 C11 C7 109.00(16)
C10 C11 C7 121.12(16)
C29 C30 C31 119.34(19)
C29 C34 C33 119.4(2)
C26 C27 C28 120.3(2)
C5 C6 C1 119.61(17)
C5 C6 C7 134.79(17)
C1 C6 C7 105.56(16)
N2 C9 C10 119.33(17)
N2 C9 C22 117.70(16)
C10 C9 C22 122.88(17)
C16 C17 C18 120.68(19)
C21 C12 C13 119.40(17)
C21 C12 C10 119.44(17)
C13 C12 C10 121.09(16)
N1 C1 C2 128.71(17)
N1 C1 C6 109.22(16)
C2 C1 C6 122.06(18)
C3 C2 C1 117.08(18)
C14 C15 C16 120.17(19)
C15 C14 C13 120.63(19)
C31 C32 C33 117.9(2)
C31 C32 C35 121.9(2)
C33 C32 C35 120.2(2)
C27 C28 C23 121.2(2)
C34 C33 C32 121.6(2)
C25 C26 C27 118.8(2)
C17 C16 C15 120.86(19)
C23 C24 C25 120.8(2)
C30 C31 C32 121.5(2)
C26 C25 C24 121.0(2)

loop_
_geom_bond_atom_site_label_1
_geom_bond_atom_site_label_2
_geom_bond_distance
S1 O1 1.4471(13)
S1 O2 1.4488(15)
S1 N3 1.5938(16)
S1 C29 1.775(2)
N1 C11 1.361(2)
N1 C1 1.389(2)
N2 C8 1.351(2)
N2 C9 1.387(2)
N2 N3 1.430(2)
C3 C2 1.380(3)
C3 C4 1.405(3)
C10 C9 1.391(3)
C10 C11 1.401(3)
C10 C12 1.500(3)
C20 C19 1.361(3)
C20 C21 1.415(3)
C19 C18 1.423(3)
C7 C8 1.376(3)
C7 C11 1.417(3)
C7 C6 1.453(3)
C22 C9 1.505(3)
C22 C23 1.519(3)
C29 C34 1.387(3)
C29 C30 1.390(3)
C4 C5 1.386(3)
C23 C24 1.384(3)
C23 C28 1.394(3)
C5 C6 1.395(3)
C18 C17 1.416(3)
C18 C13 1.421(3)
C13 C14 1.430(3)
C13 C12 1.430(3)
C21 C12 1.370(3)
C30 C31 1.391(3)
C34 C33 1.389(3)
C27 C26 1.382(3)
C27 C28 1.384(3)
C6 C1 1.413(3)
C17 C16 1.359(3)
C1 C2 1.392(3)
C15 C14 1.367(3)
C15 C16 1.408(3)
C32 C31 1.392(3)
C32 C33 1.393(3)
C32 C35 1.504(3)
C26 C25 1.378(3)
C24 C25 1.386(3)
